data_1522305
loop_
_publ_author_name
'Zakharov, M.A.'
'Troyanov, S.I.'
'Rybakov, V.B.'
'Aslanov, L.A.'
'Kemnitz, E.'

_publ_section_title
;
 Synthesis and crystal structure of sodium hydrogen selenates, Na H Se O4
 and Na3 (H (H Se O4)2) (H Se O4)2
;
_journal_name_full Kristallografiya
_journal_page_first 448
_journal_page_last 453
_journal_volume 44
_journal_year 1999
_chemical_formula_sum 'H Na O4 Se'
_chemical_name_systematic 'Na (H Se O4)'
_space_group_IT_number 14
_symmetry_space_group_name_Hall '-P 2yn'
_symmetry_space_group_name_H-M 'P 1 21/n 1'
_cell_angle_alpha 90
_cell_angle_beta 101.35
_cell_angle_gamma 90
_cell_formula_units_Z 4
_cell_length_a 5.295
_cell_length_b 7.873
_cell_length_c 8.911
_cell_volume 364.213
_citation_journal_id_ASTM KRISAJ
_cod_data_source_file Zakharov_KRISAJ_1999_449.cif
_cod_data_source_block H1Na1O4Se1
_cod_original_cell_volume 364.2128
_cod_original_sg_symbol_Hall '-P 2ybc (x-z,y,z)'
_cod_original_formula_sum 'H1 Na1 O4 Se1'
_cod_database_code 1522305

loop_
_symmetry_equiv_pos_as_xyz
x,y,z
-x+1/2,y+1/2,-z+1/2
-x,-y,-z
x-1/2,-y-1/2,z-1/2

loop_
_atom_site_label
_atom_site_type_symbol
_atom_site_fract_x
_atom_site_fract_y
_atom_site_fract_z
_atom_site_occupancy
_atom_site_U_iso_or_equiv
O3 O-2 0.0143 0.8421 0.8928 1 0.0
Se1 Se+6 0.14936 0.77497 0.06235 1 0.0
O1 O-2 0.3211 0.6098 0.0497 1 0.0
Na1 Na+1 0.7037 0.5001 0.2036 1 0.0
O2 O-2 -0.0512 0.7541 0.1769 1 0.0
O4 O-2 0.365 0.9323 0.137 1 0.0
H1 H+1 0.272 0.035 0.133 1 0.0
